data_7236046
loop_
_publ_author_name
'Wang, Xiaoqing'
'Zhang, Liangliang'
'Yang, Jie'
'Liu, Fuling'
'Dai, Fangna'
'Wang, Rongming'
'Sun, Daofeng'

_publ_section_title
;
 Lanthanide metal--organic frameworks containing a novel flexible ligand
 for luminescence sensing of small organic molecules and selective
 adsorption
;
_journal_issue 24
_journal_name_full 'Journal of Materials Chemistry A'
_journal_page_first 12777
_journal_paper_doi 10.1039/C5TA00061K
_journal_volume 3
_journal_year 2015
_chemical_formula_moiety 'C38 H38 N O8 Pr'
_chemical_formula_sum 'C38 H0.5 N O8 Pr'
_chemical_formula_weight 739.80
_space_group_crystal_system triclinic
_space_group_IT_number 2
_space_group_name_Hall '-P 1'
_space_group_name_H-M_alt 'P -1'
_atom_sites_solution_hydrogens geom
_atom_sites_solution_primary direct
_atom_sites_solution_secondary difmap
_audit_creation_date 2014-09-01
_audit_creation_method
;
Olex2 1.2
(compiled 2014.08.28 svn.r2986 for OlexSys, GUI svn.r4874)
;
_audit_update_record
;
2014-11-25 deposited with the CCDC.
2015-05-06 downloaded from the CCDC.
;
_cell_angle_alpha 90.135(3)
_cell_angle_beta 93.963(3)
_cell_angle_gamma 113.872(3)
_cell_formula_units_Z 2
_cell_length_a 9.8432(3)
_cell_length_b 10.0408(3)
_cell_length_c 18.0453(7)
_cell_measurement_temperature 295
_cell_volume 1626.11(10)
_computing_molecular_graphics 'Olex2 (Dolomanov et al., 2009)'
_computing_publication_material 'Olex2 (Dolomanov et al., 2009)'
_computing_structure_refinement 'XL (Sheldrick, 2008)'
_computing_structure_solution 'SHELXS-97 (Sheldrick, 1990)'
_diffrn_ambient_temperature 295
_diffrn_measured_fraction_theta_full 0.998
_diffrn_measured_fraction_theta_max 0.998
_diffrn_measurement_details
;
#__ type_ start__ end____ width___ exp.time_
  1 omega  -20.00    6.00   1.0000    1.0000
omega____ theta____ kappa____ phi______ frames
    -        0.0000   57.0000 -180.0000 26

#__ type_ start__ end____ width___ exp.time_
  2 omega  -69.00  -20.00   1.0000    1.0000
omega____ theta____ kappa____ phi______ frames
    -        0.0000  -77.0000 -120.0000 49

#__ type_ start__ end____ width___ exp.time_
  3 omega  -32.00   25.00   1.0000    1.0000
omega____ theta____ kappa____ phi______ frames
    -        0.0000   92.0000   15.0000 57

#__ type_ start__ end____ width___ exp.time_
  4 omega   -1.00   24.00   1.0000    1.0000
omega____ theta____ kappa____ phi______ frames
    -        0.0000  -77.0000 -120.0000 25

#__ type_ start__ end____ width___ exp.time_
  5 omega   37.00   76.00   1.0000    1.0000
omega____ theta____ kappa____ phi______ frames
    -       54.0000 -125.0000 -120.0000 39

#__ type_ start__ end____ width___ exp.time_
  6 omega    9.00   78.00   1.0000    1.0000
omega____ theta____ kappa____ phi______ frames
    -       54.0000  -38.0000  -90.0000 69

#__ type_ start__ end____ width___ exp.time_
  7 omega   28.00  110.00   1.0000    1.0000
omega____ theta____ kappa____ phi______ frames
    -       54.0000   38.0000 -150.0000 82

#__ type_ start__ end____ width___ exp.time_
  8 omega   41.00  104.00   1.0000    1.0000
omega____ theta____ kappa____ phi______ frames
    -       54.0000   57.0000   60.0000 63

#__ type_ start__ end____ width___ exp.time_
  9 omega   47.00  108.00   1.0000    1.0000
omega____ theta____ kappa____ phi______ frames
    -       54.0000 -125.0000    0.0000 61

#__ type_ start__ end____ width___ exp.time_
 10 omega   14.00   66.00   1.0000    1.0000
omega____ theta____ kappa____ phi______ frames
    -       54.0000  -57.0000   60.0000 52

#__ type_ start__ end____ width___ exp.time_
 11 omega    4.00   30.00   1.0000    1.0000
omega____ theta____ kappa____ phi______ frames
    -       54.0000  -77.0000  -90.0000 26

#__ type_ start__ end____ width___ exp.time_
 12 omega   27.00  119.00   1.0000    1.0000
omega____ theta____ kappa____ phi______ frames
    -       54.0000   38.0000  -60.0000 92

#__ type_ start__ end____ width___ exp.time_
 13 omega  127.00  172.00   1.0000    1.0000
omega____ theta____ kappa____ phi______ frames
    -      108.0000   63.0000 -180.0000 45

#__ type_ start__ end____ width___ exp.time_
 14 omega   89.00  124.00   1.0000    1.0000
omega____ theta____ kappa____ phi______ frames
    -      108.0000   63.0000 -180.0000 35

#__ type_ start__ end____ width___ exp.time_
 15 omega   46.00   87.00   1.0000    1.0000
omega____ theta____ kappa____ phi______ frames
    -      108.0000  -25.0000 -180.0000 41

#__ type_ start__ end____ width___ exp.time_
 16 omega   90.00  115.00   1.0000    1.0000
omega____ theta____ kappa____ phi______ frames
    -      108.0000 -111.0000  -60.0000 25

#__ type_ start__ end____ width___ exp.time_
 17 omega   51.00  100.00   1.0000    1.0000
omega____ theta____ kappa____ phi______ frames
    -      108.0000  -50.0000  -30.0000 49

#__ type_ start__ end____ width___ exp.time_
 18 omega   48.00  135.00   1.0000    1.0000
omega____ theta____ kappa____ phi______ frames
    -      108.0000  -77.0000 -150.0000 87

#__ type_ start__ end____ width___ exp.time_
 19 omega   81.00  175.00   1.0000    1.0000
omega____ theta____ kappa____ phi______ frames
    -      108.0000   38.0000  150.0000 94

#__ type_ start__ end____ width___ exp.time_
 20 omega   84.00  149.00   1.0000    1.0000
omega____ theta____ kappa____ phi______ frames
    -      108.0000   38.0000 -120.0000 65

#__ type_ start__ end____ width___ exp.time_
 21 omega  105.00  135.00   1.0000    1.0000
omega____ theta____ kappa____ phi______ frames
    -      108.0000  -77.0000   90.0000 30

#__ type_ start__ end____ width___ exp.time_
 22 omega   86.00  174.00   1.0000    1.0000
omega____ theta____ kappa____ phi______ frames
    -      108.0000   50.0000   90.0000 88

#__ type_ start__ end____ width___ exp.time_
 23 omega   62.00  110.00   1.0000    1.0000
omega____ theta____ kappa____ phi______ frames
    -      108.0000 -111.0000 -180.0000 48

#__ type_ start__ end____ width___ exp.time_
 24 omega   73.00  123.00   1.0000    1.0000
omega____ theta____ kappa____ phi______ frames
    -      108.0000  -63.0000    0.0000 50

#__ type_ start__ end____ width___ exp.time_
 25 omega   74.00  100.00   1.0000    1.0000
omega____ theta____ kappa____ phi______ frames
    -      108.0000 -111.0000  120.0000 26

#__ type_ start__ end____ width___ exp.time_
 26 omega   58.00   90.00   1.0000    1.0000
omega____ theta____ kappa____ phi______ frames
    -      108.0000  -38.0000 -150.0000 32

#__ type_ start__ end____ width___ exp.time_
 27 omega   36.00  114.00   1.0000    1.0000
omega____ theta____ kappa____ phi______ frames
    -      108.0000 -111.0000   30.0000 78

#__ type_ start__ end____ width___ exp.time_
 28 omega   61.00   92.00   1.0000    1.0000
omega____ theta____ kappa____ phi______ frames
    -      108.0000  -25.0000 -120.0000 31

#__ type_ start__ end____ width___ exp.time_
 29 omega   45.00   90.00   1.0000    1.0000
omega____ theta____ kappa____ phi______ frames
    -      108.0000  -50.0000   90.0000 45

#__ type_ start__ end____ width___ exp.time_
 30 omega  -74.00   49.00   1.0000    1.0000
omega____ theta____ kappa____ phi______ frames
    -        0.0000  -19.0000  -30.0000 123

#__ type_ start__ end____ width___ exp.time_
 31 omega  -69.00   22.00   1.0000    1.0000
omega____ theta____ kappa____ phi______ frames
    -        0.0000  -57.0000  -60.0000 91

#__ type_ start__ end____ width___ exp.time_
 32 omega   22.00  125.00   1.0000    1.0000
omega____ theta____ kappa____ phi______ frames
    -       54.0000   77.0000  -30.0000 103
;
_diffrn_orient_matrix_UB_11 -0.1161753000
_diffrn_orient_matrix_UB_12 0.0087664000
_diffrn_orient_matrix_UB_13 -0.0593015000
_diffrn_orient_matrix_UB_21 -0.1246192000
_diffrn_orient_matrix_UB_22 -0.0769678000
_diffrn_orient_matrix_UB_23 0.0518822000
_diffrn_orient_matrix_UB_31 0.0209614000
_diffrn_orient_matrix_UB_32 0.1489364000
_diffrn_orient_matrix_UB_33 0.0335110000
_diffrn_radiation_type CuK\a
_diffrn_radiation_wavelength 1.54184
_diffrn_reflns_av_R_equivalents 0.1361
_diffrn_reflns_av_unetI/netI 0.1010
_diffrn_reflns_limit_h_max 10
_diffrn_reflns_limit_h_min -11
_diffrn_reflns_limit_k_max 11
_diffrn_reflns_limit_k_min -9
_diffrn_reflns_limit_l_max 20
_diffrn_reflns_limit_l_min -20
_diffrn_reflns_number 10338
_diffrn_reflns_theta_full 62.00
_diffrn_reflns_theta_max 62.00
_diffrn_reflns_theta_min 4.82
_diffrn_source 'SuperNova (Cu) X-ray Source'
_exptl_absorpt_coefficient_mu 11.958
_exptl_crystal_density_diffrn 1.511
_exptl_crystal_density_method 'not measured'
_exptl_crystal_F_000 717
_refine_diff_density_max 7.336
_refine_diff_density_min -2.771
_refine_diff_density_rms 0.313
_refine_ls_extinction_method none
_refine_ls_goodness_of_fit_ref 1.067
_refine_ls_hydrogen_treatment mixed
_refine_ls_matrix_type full
_refine_ls_number_parameters 437
_refine_ls_number_reflns 5124
_refine_ls_number_restraints 0
_refine_ls_restrained_S_all 1.067
_refine_ls_R_factor_all 0.1085
_refine_ls_R_factor_gt 0.1042
_refine_ls_shift/su_max 0.013
_refine_ls_shift/su_mean 0.000
_refine_ls_structure_factor_coef Fsqd
_refine_ls_weighting_details 'calc w=1/[\s^2^(Fo^2^)+(0.1425P)^2^+68.7782P] where P=(Fo^2^+2Fc^2^)/3'
_refine_ls_weighting_scheme calc
_refine_ls_wR_factor_gt 0.2893
_refine_ls_wR_factor_ref 0.2919
_reflns_number_gt 4806
_reflns_number_total 5124
_reflns_threshold_expression >2sigma(I)
_cod_data_source_file c5ta00061k2.cif
_cod_data_source_block 2337
_cod_original_cell_volume 1626.10(10)
_cod_original_formula_sum 'C38 H0.50 N O8 Pr'
_cod_database_code 7236046
_chemical_oxdiff_formula 'C H O Nd'
_reflns_odcompleteness_completeness 99.79
_reflns_odcompleteness_iscentric 1
_reflns_odcompleteness_theta 66.97
_olex2_refinement_description
;
1. Fixed Uiso
 At 1.2 times of:
  All C(H) groups, All C(H,H) groups
 At 1.5 times of:
  All C(H,H,H) groups, All O(H,H) groups
2.a Rotating group:
 O7(H7A,H7B)
2.b Secondary CH2 refined with riding coordinates:
 C26(H26A,H26B), C10(H10A,H10B), C18(H18A,H18B), C36(H36A,H36B), C35(H35A,
 H35B), C37(H37A,H37B)
2.c Me refined with riding coordinates:
 C8(H8A,H8B,H8C)
2.d Aromatic/amide H refined with riding coordinates:
 C12(H12), C15(H15), C13(H13), C31(H31), C20(H20), C24(H24), C23(H23),
 C28(H28), C21(H21), C32(H32), C29(H29), C16(H16)
2.e Idealised Me refined as rotating group:
 C7(H7C,H7D,H7E), C38(H38A,H38B,H38C), C9(H9A,H9B,H9C)
;
_olex2_submission_special_instructions 'No special instructions were received'

loop_
_space_group_symop_id
_space_group_symop_operation_xyz
1 'x, y, z'
2 '-x, -y, -z'

loop_
_atom_site_label
_atom_site_type_symbol
_atom_site_fract_x
_atom_site_fract_y
_atom_site_fract_z
_atom_site_U_iso_or_equiv
_atom_site_adp_type
_atom_site_occupancy
_atom_site_symmetry_multiplicity
_atom_site_calc_flag
_atom_site_refinement_flags
Pr1 Pr 0.00715(8) 0.27666(8) -0.00319(4) 0.0171(3) Uani 1 1 d .
O1 O 0.9393(13) 0.4120(13) 0.0859(6) 0.033(3) Uani 1 1 d .
O5 O 0.0596(16) -0.0616(15) 0.0819(7) 0.044(3) Uani 1 1 d .
O6 O 0.0729(15) 0.1608(13) 0.1023(6) 0.038(3) Uani 1 1 d .
O4 O 0.8040(13) 0.3092(13) 0.9224(6) 0.031(3) Uani 1 1 d .
O2 O 0.8876(14) 0.5992(13) 0.1163(6) 0.034(3) Uani 1 1 d .
O8 O -0.2286(14) 0.0874(14) 0.0457(7) 0.040(3) Uani 1 1 d .
O7 O 0.2370(16) 0.2252(17) -0.0303(8) 0.053(4) Uani 1 1 d .
H7A H 0.2400 0.1308 -0.0317 0.080 Uiso 1 1 d R
H7B H 0.3330 0.2975 -0.0404 0.080 Uiso 1 1 d R
O3 O 0.7704(13) 0.5108(13) 0.9541(6) 0.033(3) Uani 1 1 d .
C33 C 0.0772(17) 0.0424(16) 0.1230(8) 0.024(3) Uani 1 1 d .
C27 C 0.183(2) 0.0121(19) 0.3565(9) 0.035(4) Uani 1 1 d .
C12 C 0.658(2) 0.3403(19) 0.7011(9) 0.036(4) Uani 1 1 d .
H12 H 0.6750 0.2887 0.6626 0.043 Uiso 1 1 calc R
C14 C 0.6901(19) 0.4079(17) 0.8310(9) 0.030(4) Uani 1 1 d .
C30 C 0.1039(18) 0.0304(18) 0.2050(9) 0.027(3) Uani 1 1 d .
C1 C 0.382(2) 0.127(2) 0.4651(9) 0.034(4) Uani 1 1 d .
C25 C 0.9007(17) 0.4826(18) 0.1324(9) 0.028(4) Uani 1 1 d .
C15 C 0.608(2) 0.493(2) 0.8163(9) 0.034(4) Uani 1 1 d .
H15 H 0.5929 0.5467 0.8544 0.040 Uiso 1 1 calc R
C13 C 0.715(2) 0.3322(19) 0.7735(9) 0.033(4) Uani 1 1 d .
H13 H 0.7697 0.2762 0.7827 0.040 Uiso 1 1 calc R
C31 C 0.0694(19) -0.1054(18) 0.2363(9) 0.033(4) Uani 1 1 d .
H31 H 0.0223 -0.1905 0.2072 0.039 Uiso 1 1 calc R
C20 C 0.791(2) 0.438(2) 0.3293(10) 0.045(5) Uani 1 1 d .
H20 H 0.7510 0.4817 0.3621 0.055 Uiso 1 1 calc R
C24 C 0.881(2) 0.260(2) 0.3012(10) 0.042(4) Uani 1 1 d .
H24 H 0.9049 0.1823 0.3152 0.051 Uiso 1 1 calc R
C22 C 0.8743(17) 0.4290(17) 0.2087(9) 0.026(3) Uani 1 1 d .
C3 C 0.647(2) 0.252(2) 0.4589(9) 0.035(4) Uani 1 1 d .
C23 C 0.907(2) 0.311(2) 0.2317(10) 0.038(4) Uani 1 1 d .
H23 H 0.9474 0.2673 0.1990 0.046 Uiso 1 1 calc R
N1 N -0.3930(19) 0.0233(19) 0.1374(9) 0.046(4) Uani 1 1 d .
C28 C 0.214(2) 0.147(2) 0.3242(10) 0.043(5) Uani 1 1 d .
H28 H 0.2607 0.2326 0.3531 0.052 Uiso 1 1 calc R
C19 C 0.819(2) 0.320(2) 0.3524(9) 0.037(4) Uani 1 1 d .
C4 C 0.649(2) 0.3519(19) 0.5157(8) 0.034(4) Uani 1 1 d .
C21 C 0.819(2) 0.493(2) 0.2607(10) 0.041(4) Uani 1 1 d .
H21 H 0.8018 0.5753 0.2483 0.049 Uiso 1 1 calc R
C26 C 0.235(2) 0.000(2) 0.4361(10) 0.042(5) Uani 1 1 d .
H26A H 0.2480 -0.0905 0.4404 0.051 Uiso 1 1 calc R
H26B H 0.1571 -0.0055 0.4677 0.051 Uiso 1 1 calc R
C10 C 0.522(2) 0.442(2) 0.6059(9) 0.040(4) Uani 1 1 d .
H10A H 0.4218 0.4362 0.6071 0.048 Uiso 1 1 calc R
H10B H 0.5844 0.5396 0.5914 0.048 Uiso 1 1 calc R
C11 C 0.577(2) 0.4220(19) 0.6856(9) 0.033(4) Uani 1 1 d .
C5 C 0.522(2) 0.336(2) 0.5463(9) 0.035(4) Uani 1 1 d .
C7 C 0.247(3) 0.195(3) 0.5630(14) 0.062(6) Uani 1 1 d .
H7C H 0.1849 0.0928 0.5632 0.093 Uiso 1 1 calc R
H7D H 0.1933 0.2449 0.5377 0.093 Uiso 1 1 calc R
H7E H 0.2757 0.2329 0.6132 0.093 Uiso 1 1 calc R
C34 C -0.3349(19) 0.095(2) 0.0779(10) 0.039(4) Uani 1 1 d .
C38 C -0.337(3) -0.073(3) 0.1761(14) 0.069(7) Uani 1 1 d .
H38A H -0.2653 -0.0874 0.1476 0.104 Uiso 1 1 calc R
H38B H -0.4184 -0.1650 0.1825 0.104 Uiso 1 1 calc R
H38C H -0.2912 -0.0299 0.2239 0.104 Uiso 1 1 calc R
C2 C 0.512(2) 0.1407(19) 0.4344(8) 0.033(4) Uani 1 1 d .
C9 C 0.509(3) 0.034(2) 0.3743(10) 0.049(5) Uani 1 1 d .
H9A H 0.4110 -0.0433 0.3679 0.073 Uiso 1 1 calc R
H9B H 0.5800 -0.0062 0.3884 0.073 Uiso 1 1 calc R
H9C H 0.5335 0.0832 0.3284 0.073 Uiso 1 1 calc R
C32 C 0.106(2) -0.112(2) 0.3109(10) 0.041(4) Uani 1 1 d .
H32 H 0.0786 -0.2025 0.3318 0.049 Uiso 1 1 calc R
C29 C 0.175(2) 0.1539(19) 0.2492(10) 0.040(4) Uani 1 1 d .
H29 H 0.1986 0.2445 0.2284 0.048 Uiso 1 1 calc R
C17 C 0.7590(16) 0.4093(17) 0.9082(9) 0.025(3) Uani 1 1 d .
C18 C 0.791(2) 0.261(2) 0.4294(9) 0.042(4) Uani 1 1 d .
H18A H 0.8739 0.3226 0.4635 0.050 Uiso 1 1 calc R
H18B H 0.7910 0.1644 0.4293 0.050 Uiso 1 1 calc R
C16 C 0.550(2) 0.495(2) 0.7445(9) 0.039(4) Uani 1 1 d .
H16 H 0.4909 0.5468 0.7354 0.047 Uiso 1 1 calc R
C6 C 0.384(2) 0.218(2) 0.5236(9) 0.035(4) Uani 1 1 d .
C8 C 0.799(2) 0.477(3) 0.5388(13) 0.057(6) Uani 1 1 d .
H8A H 0.7868 0.5360 0.5773 0.086 Uiso 1 1 calc R
H8B H 0.8364 0.5349 0.4966 0.086 Uiso 1 1 calc R
H8C H 0.8690 0.4374 0.5569 0.086 Uiso 1 1 calc R
C36 C -0.525(3) 0.167(3) 0.1121(15) 0.072(7) Uani 1 1 d .
H36A H -0.6245 0.1448 0.0895 0.087 Uiso 1 1 calc R
H36B H -0.4943 0.2544 0.1434 0.087 Uiso 1 1 calc R
C35 C -0.420(2) 0.189(2) 0.0539(12) 0.050(5) Uani 1 1 d .
H35A H -0.3524 0.2910 0.0521 0.060 Uiso 1 1 calc R
H35B H -0.4730 0.1570 0.0054 0.060 Uiso 1 1 calc R
C37 C -0.524(3) 0.042(3) 0.1574(16) 0.079(9) Uani 1 1 d .
H37A H -0.5174 0.0647 0.2101 0.095 Uiso 1 1 calc R
H37B H -0.6133 -0.0457 0.1451 0.095 Uiso 1 1 calc R

loop_
_atom_site_aniso_label
_atom_site_aniso_U_11
_atom_site_aniso_U_22
_atom_site_aniso_U_33
_atom_site_aniso_U_23
_atom_site_aniso_U_13
_atom_site_aniso_U_12
Pr1 0.0194(5) 0.0231(5) 0.0090(5) 0.0039(3) -0.0010(3) 0.0090(3)
O1 0.035(6) 0.044(7) 0.019(6) -0.004(5) 0.005(5) 0.016(5)
O5 0.056(8) 0.052(8) 0.028(7) 0.002(6) -0.009(6) 0.030(7)
O6 0.057(8) 0.042(7) 0.016(6) 0.010(5) -0.010(5) 0.023(6)
O4 0.038(6) 0.039(6) 0.019(6) 0.007(5) -0.005(5) 0.020(5)
O2 0.046(7) 0.038(7) 0.019(6) 0.008(5) 0.005(5) 0.018(6)
O8 0.034(7) 0.043(7) 0.042(7) 0.009(6) 0.016(6) 0.013(6)
O7 0.050(8) 0.069(10) 0.059(9) 0.006(8) 0.008(7) 0.042(8)
O3 0.039(7) 0.036(6) 0.019(6) -0.003(5) -0.005(5) 0.012(5)
C33 0.026(8) 0.021(8) 0.024(8) 0.002(6) -0.003(6) 0.011(6)
C27 0.040(10) 0.035(9) 0.023(9) 0.005(7) -0.011(7) 0.010(8)
C12 0.049(11) 0.036(9) 0.023(9) -0.009(7) -0.010(7) 0.020(8)
C14 0.032(9) 0.027(8) 0.027(9) 0.001(7) -0.003(7) 0.009(7)
C30 0.027(8) 0.034(9) 0.023(8) 0.005(7) 0.000(6) 0.017(7)
C1 0.038(10) 0.043(10) 0.017(8) 0.013(7) 0.000(7) 0.013(8)
C25 0.023(8) 0.035(9) 0.020(8) -0.002(7) -0.003(6) 0.005(7)
C15 0.048(10) 0.042(10) 0.020(8) -0.002(7) -0.007(7) 0.029(9)
C13 0.041(10) 0.040(10) 0.028(9) 0.003(7) 0.000(7) 0.026(8)
C31 0.039(9) 0.025(8) 0.025(9) -0.001(7) -0.013(7) 0.006(7)
C20 0.059(13) 0.064(13) 0.031(10) 0.016(9) 0.021(9) 0.040(11)
C24 0.057(12) 0.048(11) 0.034(10) 0.016(8) 0.007(9) 0.033(10)
C22 0.025(8) 0.031(8) 0.022(8) 0.008(6) 0.003(6) 0.013(7)
C3 0.042(10) 0.043(10) 0.020(8) 0.018(7) 0.001(7) 0.018(8)
C23 0.049(11) 0.042(10) 0.030(9) 0.003(8) 0.010(8) 0.023(9)
N1 0.046(9) 0.053(10) 0.040(9) 0.005(8) 0.001(7) 0.020(8)
C28 0.051(12) 0.037(10) 0.031(10) 0.002(8) -0.012(8) 0.010(9)
C19 0.040(10) 0.049(11) 0.024(9) 0.014(8) 0.002(7) 0.021(9)
C4 0.038(10) 0.041(10) 0.012(8) 0.008(7) -0.006(7) 0.007(8)
C21 0.057(12) 0.048(11) 0.032(10) 0.008(8) 0.014(8) 0.036(10)
C26 0.044(11) 0.043(11) 0.024(9) 0.005(8) -0.009(8) 0.004(9)
C10 0.054(12) 0.050(11) 0.020(9) 0.005(8) -0.008(8) 0.026(10)
C11 0.045(10) 0.034(9) 0.019(8) 0.002(7) -0.007(7) 0.016(8)
C5 0.045(11) 0.045(10) 0.018(8) 0.008(7) -0.008(7) 0.023(9)
C7 0.049(13) 0.077(16) 0.066(15) -0.001(12) 0.017(11) 0.030(12)
C34 0.025(9) 0.050(11) 0.032(10) 0.015(8) 0.009(7) 0.004(8)
C38 0.088(19) 0.074(17) 0.054(15) 0.023(12) 0.024(13) 0.038(15)
C2 0.047(11) 0.042(10) 0.006(7) 0.002(6) -0.007(7) 0.015(8)
C9 0.063(13) 0.059(13) 0.023(9) 0.000(8) 0.000(9) 0.025(11)
C32 0.043(10) 0.035(10) 0.037(10) 0.020(8) 0.001(8) 0.008(8)
C29 0.058(12) 0.027(9) 0.035(10) 0.011(7) -0.001(8) 0.017(9)
C17 0.014(7) 0.028(8) 0.026(8) 0.002(7) -0.004(6) 0.002(6)
C18 0.049(11) 0.062(12) 0.013(8) 0.008(8) 0.003(7) 0.023(10)
C16 0.050(11) 0.051(11) 0.024(9) -0.004(8) -0.007(8) 0.032(10)
C6 0.034(9) 0.052(11) 0.020(8) 0.010(7) -0.005(7) 0.018(8)
C8 0.045(12) 0.057(13) 0.048(13) 0.007(10) -0.004(10) -0.001(10)
C36 0.064(16) 0.10(2) 0.067(16) 0.027(15) 0.016(13) 0.049(16)
C35 0.037(11) 0.055(12) 0.051(13) 0.003(10) -0.010(9) 0.012(9)
C37 0.09(2) 0.11(2) 0.076(18) 0.045(16) 0.063(16) 0.062(18)

loop_
_atom_type_symbol
_atom_type_description
_atom_type_scat_dispersion_real
_atom_type_scat_dispersion_imag
_atom_type_scat_source
C C 0.0181 0.0091 'International Tables Vol C Tables 4.2.6.8 and 6.1.1.4'
N N 0.0311 0.0180 'International Tables Vol C Tables 4.2.6.8 and 6.1.1.4'
O O 0.0492 0.0322 'International Tables Vol C Tables 4.2.6.8 and 6.1.1.4'
Pr Pr -2.4164 10.2820 'International Tables Vol C Tables 4.2.6.8 and 6.1.1.4'
H H 0.0000 0.0000 'International Tables Vol C Tables 4.2.6.8 and 6.1.1.4'

loop_
_geom_angle_atom_site_label_1
_geom_angle_atom_site_label_2
_geom_angle_atom_site_label_3
_geom_angle
_geom_angle_site_symmetry_1
_geom_angle_site_symmetry_3
O1 Pr1 O5 149.4(4) 1_455 2
O1 Pr1 O6 86.1(4) 1_455 .
O1 Pr1 O4 80.5(4) 1_455 1_454
O1 Pr1 O2 117.4(4) 1_455 2_665
O1 Pr1 O8 76.3(4) 1_455 .
O1 Pr1 O7 138.5(4) 1_455 .
O1 Pr1 O3 70.0(4) 1_455 2_666
O5 Pr1 O6 92.0(4) 2 .
O5 Pr1 O4 84.3(4) 2 1_454
O5 Pr1 O2 82.6(4) 2 2_665
O5 Pr1 O8 74.4(4) 2 .
O5 Pr1 O7 67.9(5) 2 .
O5 Pr1 O3 140.0(4) 2 2_666
O6 Pr1 O4 146.0(4) . 1_454
O6 Pr1 O2 140.1(4) . 2_665
O6 Pr1 O8 70.4(4) . .
O6 Pr1 O7 70.8(5) . .
O6 Pr1 O3 82.7(4) . 2_666
O4 Pr1 O8 76.1(4) 1_454 .
O4 Pr1 O7 136.2(4) 1_454 .
O4 Pr1 O3 120.7(4) 1_454 2_666
O2 Pr1 O4 73.0(4) 2_665 1_454
O2 Pr1 O8 143.0(4) 2_665 .
O2 Pr1 O7 70.5(4) 2_665 .
O2 Pr1 O3 76.9(4) 2_665 2_666
O8 Pr1 O7 123.6(5) . .
O3 Pr1 O8 137.9(4) 2_666 .
O3 Pr1 O7 73.0(5) 2_666 .
C25 O1 Pr1 178.8(11) . 1_655
C33 O5 Pr1 173.0(12) . 2
C33 O6 Pr1 142.9(10) . .
C17 O4 Pr1 138.8(10) . 1_656
C25 O2 Pr1 119.0(10) . 2_665
C34 O8 Pr1 133.8(12) . .
C17 O3 Pr1 129.8(10) . 2_666
O5 C33 O6 125.4(15) . .
O5 C33 C30 118.6(14) . .
O6 C33 C30 116.0(14) . .
C28 C27 C26 122.1(16) . .
C32 C27 C28 116.7(15) . .
C32 C27 C26 121.1(16) . .
C11 C12 C13 121.8(16) . .
C15 C14 C17 119.7(15) . .
C13 C14 C15 119.6(15) . .
C13 C14 C17 120.6(15) . .
C31 C30 C33 120.7(14) . .
C29 C30 C33 120.0(14) . .
C29 C30 C31 119.1(15) . .
C2 C1 C26 117.9(17) . .
C6 C1 C26 120.8(16) . .
C6 C1 C2 121.2(17) . .
O1 C25 C22 119.1(15) . .
O2 C25 O1 122.1(15) . .
O2 C25 C22 118.8(14) . .
C16 C15 C14 119.2(16) . .
C14 C13 C12 119.5(16) . .
C32 C31 C30 119.0(16) . .
C21 C20 C19 122.5(17) . .
C23 C24 C19 122.3(17) . .
C23 C22 C25 120.3(15) . .
C21 C22 C25 122.3(15) . .
C21 C22 C23 117.4(15) . .
C4 C3 C18 120.5(17) . .
C2 C3 C4 119.1(17) . .
C2 C3 C18 120.3(17) . .
C24 C23 C22 120.4(16) . .
C34 N1 C38 123.4(18) . .
C34 N1 C37 113.8(18) . .
C37 N1 C38 122.7(18) . .
C29 C28 C27 120.3(17) . .
C20 C19 C24 116.3(16) . .
C20 C19 C18 122.4(17) . .
C24 C19 C18 121.3(17) . .
C3 C4 C8 117.2(17) . .
C5 C4 C3 120.4(17) . .
C5 C4 C8 122.3(18) . .
C20 C21 C22 120.8(17) . .
C27 C26 C1 114.5(15) . .
C5 C10 C11 117.2(15) . .
C12 C11 C10 123.0(16) . .
C12 C11 C16 117.9(15) . .
C16 C11 C10 119.0(16) . .
C4 C5 C10 120.9(17) . .
C4 C5 C6 120.6(17) . .
C6 C5 C10 118.5(17) . .
O8 C34 N1 126.1(19) . .
O8 C34 C35 125.3(16) . .
N1 C34 C35 108.5(16) . .
C1 C2 C9 120.5(17) . .
C3 C2 C1 120.1(16) . .
C3 C2 C9 119.3(17) . .
C31 C32 C27 123.1(16) . .
C30 C29 C28 121.7(16) . .
O4 C17 O3 124.8(14) . .
O4 C17 C14 116.9(14) . .
O3 C17 C14 118.3(14) . .
C19 C18 C3 115.3(15) . .
C15 C16 C11 121.8(16) . .
C1 C6 C5 118.2(16) . .
C1 C6 C7 122.0(18) . .
C5 C6 C7 119.8(18) . .
C35 C36 C37 107(2) . .
C36 C35 C34 103.9(17) . .
N1 C37 C36 104.2(18) . .

loop_
_geom_bond_atom_site_label_1
_geom_bond_atom_site_label_2
_geom_bond_distance
_geom_bond_site_symmetry_2
Pr1 O1 2.398(11) 1_455
Pr1 O5 2.413(13) 2
Pr1 O6 2.418(10) .
Pr1 O4 2.463(11) 1_454
Pr1 O2 2.459(11) 2_665
Pr1 O8 2.549(12) .
Pr1 O7 2.593(13) .
Pr1 O3 2.464(11) 2_666
O1 Pr1 2.398(11) 1_655
O1 C25 1.27(2) .
O5 Pr1 2.413(13) 2
O5 C33 1.23(2) .
O6 C33 1.263(19) .
O4 Pr1 2.463(11) 1_656
O4 C17 1.27(2) .
O2 Pr1 2.459(11) 2_665
O2 C25 1.26(2) .
O8 C34 1.26(2) .
O3 Pr1 2.464(11) 2_666
O3 C17 1.28(2) .
C33 C30 1.50(2) .
C27 C28 1.40(3) .
C27 C26 1.51(2) .
C27 C32 1.39(3) .
C12 C13 1.40(2) .
C12 C11 1.37(3) .
C14 C15 1.41(2) .
C14 C13 1.38(2) .
C14 C17 1.50(2) .
C30 C31 1.40(2) .
C30 C29 1.37(3) .
C1 C26 1.55(3) .
C1 C2 1.39(3) .
C1 C6 1.39(3) .
C25 C22 1.48(2) .
C15 C16 1.38(2) .
C31 C32 1.38(2) .
C20 C19 1.39(3) .
C20 C21 1.36(3) .
C24 C23 1.36(3) .
C24 C19 1.40(3) .
C22 C23 1.41(2) .
C22 C21 1.39(2) .
C3 C4 1.42(3) .
C3 C2 1.39(3) .
C3 C18 1.52(3) .
N1 C34 1.32(2) .
N1 C38 1.45(3) .
N1 C37 1.44(3) .
C28 C29 1.39(3) .
C19 C18 1.51(2) .
C4 C5 1.36(3) .
C4 C8 1.53(3) .
C10 C11 1.54(2) .
C10 C5 1.50(3) .
C11 C16 1.39(2) .
C5 C6 1.43(3) .
C7 C6 1.50(3) .
C34 C35 1.54(3) .
C2 C9 1.51(3) .
C36 C35 1.48(3) .
C36 C37 1.50(4) .
